data_7038359
loop_
_publ_author_name
'Tan, Xiao-Feng'
'Zhou, Jian'
'Fu, Lianshe'
'Xiao, Hong-Ping'
'Zou, Hua-Hong'
'Tang, Qiuling'

_publ_section_title
;
 A series of new lanthanide fumarates displaying three types of 3-D
 frameworks.
;
_journal_issue 12
_journal_name_full 'Dalton transactions (Cambridge, England : 2003)'
_journal_page_first 5253
_journal_page_last 5261
_journal_paper_doi 10.1039/c6dt00205f
_journal_volume 45
_journal_year 2016
_chemical_formula_moiety 'C12 H12 O16 Tb2, 3(H2 O)'
_chemical_formula_sum 'C12 H18 O19 Tb2'
_chemical_formula_weight 784.12
_chemical_name_systematic
; 
 ? 
;
_space_group_IT_number 14
_symmetry_cell_setting monoclinic
_symmetry_space_group_name_Hall '-P 2yn'
_symmetry_space_group_name_H-M 'P 1 21/n 1'
_atom_sites_solution_hydrogens geom
_atom_sites_solution_primary direct
_atom_sites_solution_secondary difmap
_audit_creation_method SHELXL-97
_audit_update_record
;
2016-01-12 deposited with the CCDC.
2016-02-08 downloaded from the CCDC.
;
_cell_angle_alpha 90.00
_cell_angle_beta 91.271(3)
_cell_angle_gamma 90.00
_cell_formula_units_Z 4
_cell_length_a 9.4396(3)
_cell_length_b 14.6880(4)
_cell_length_c 14.7437(4)
_cell_measurement_reflns_used 3635
_cell_measurement_temperature 296(2)
_cell_measurement_theta_max 25.10
_cell_measurement_theta_min 3.52
_cell_volume 2043.69(10)
_computing_structure_refinement 'SHELXL-97 (Sheldrick, 1997)'
_computing_structure_solution 'SHELXS-97 (Sheldrick, 1990)'
_diffrn_ambient_temperature 296(2)
_diffrn_detector_area_resol_mean 7.31
_diffrn_measured_fraction_theta_full 0.997
_diffrn_measured_fraction_theta_max 0.997
_diffrn_measurement_device_type 'Rigaku Mercury'
_diffrn_measurement_method \w
_diffrn_radiation_monochromator graphite
_diffrn_radiation_source 'fine-focus sealed tube'
_diffrn_radiation_type MoK\a
_diffrn_radiation_wavelength 0.71073
_diffrn_reflns_av_R_equivalents 0.0282
_diffrn_reflns_av_sigmaI/netI 0.0410
_diffrn_reflns_limit_h_max 11
_diffrn_reflns_limit_h_min -11
_diffrn_reflns_limit_k_max 17
_diffrn_reflns_limit_k_min -16
_diffrn_reflns_limit_l_max 17
_diffrn_reflns_limit_l_min -17
_diffrn_reflns_number 7846
_diffrn_reflns_theta_full 25.10
_diffrn_reflns_theta_max 25.10
_diffrn_reflns_theta_min 3.52
_exptl_absorpt_coefficient_mu 6.961
_exptl_absorpt_correction_T_max 0.6805
_exptl_absorpt_correction_T_min 0.5153
_exptl_absorpt_correction_type multi-scan
_exptl_absorpt_process_details 'Jacobson, R. (1998) Private communication'
_exptl_crystal_colour colorless
_exptl_crystal_density_diffrn 2.549
_exptl_crystal_density_method 'not measured'
_exptl_crystal_description block
_exptl_crystal_F_000 1488
_exptl_crystal_size_max 0.11
_exptl_crystal_size_mid 0.08
_exptl_crystal_size_min 0.06
_refine_diff_density_max 0.777
_refine_diff_density_min -0.950
_refine_diff_density_rms 0.160
_refine_ls_extinction_method none
_refine_ls_goodness_of_fit_ref 1.038
_refine_ls_hydrogen_treatment mixed
_refine_ls_matrix_type full
_refine_ls_number_parameters 298
_refine_ls_number_reflns 3635
_refine_ls_number_restraints 12
_refine_ls_restrained_S_all 1.038
_refine_ls_R_factor_all 0.0323
_refine_ls_R_factor_gt 0.0278
_refine_ls_shift/su_max 0.021
_refine_ls_shift/su_mean 0.001
_refine_ls_structure_factor_coef Fsqd
_refine_ls_weighting_details 'calc w=1/[\s^2^(Fo^2^)+(0.0249P)^2^+4.3002P] where P=(Fo^2^+2Fc^2^)/3'
_refine_ls_weighting_scheme calc
_refine_ls_wR_factor_gt 0.0637
_refine_ls_wR_factor_ref 0.0672
_reflns_number_gt 3242
_reflns_number_total 3635
_reflns_threshold_expression >2sigma(I)
_cod_data_source_file c6dt00205f2.cif
_cod_data_source_block 2a
_cod_depositor_comments 'Adding full bibliography for 7038358--7038364.cif.'
_cod_original_cell_volume 2043.70(10)
_cod_original_sg_symbol_Hall '-P 2yn '
_cod_original_sg_symbol_H-M 'P 21/n'
_cod_database_code 7038359

loop_
_symmetry_equiv_pos_as_xyz
'x, y, z'
'-x+1/2, y+1/2, -z+1/2'
'-x, -y, -z'
'x-1/2, -y-1/2, z-1/2'

loop_
_atom_site_label
_atom_site_type_symbol
_atom_site_fract_x
_atom_site_fract_y
_atom_site_fract_z
_atom_site_U_iso_or_equiv
_atom_site_adp_type
_atom_site_occupancy
_atom_site_symmetry_multiplicity
_atom_site_calc_flag
_atom_site_refinement_flags
Tb1 Tb -0.02489(3) 0.336296(16) 0.754278(17) 0.01200(9) Uani 1 1 d .
Tb2 Tb 0.18903(3) 0.154012(16) 0.593456(17) 0.01134(9) Uani 1 1 d .
O1 O 0.2120(4) 0.3537(2) 0.8239(3) 0.0204(9) Uani 1 1 d .
O2 O 0.2169(4) 0.2770(2) 0.6976(3) 0.0191(9) Uani 1 1 d .
O3 O 0.7067(4) 0.3731(3) 0.9325(2) 0.0193(9) Uani 1 1 d .
O4 O 0.7385(4) 0.3182(3) 0.7929(3) 0.0213(9) Uani 1 1 d .
O5 O -0.0857(4) 0.3442(2) 0.5954(3) 0.0235(9) Uani 1 1 d .
O6 O 0.0918(4) 0.2805(3) 0.5215(3) 0.0239(9) Uani 1 1 d .
O7 O -0.0798(4) 0.5248(3) 0.3047(3) 0.0237(9) Uani 1 1 d .
O8 O 0.1493(4) 0.5163(3) 0.2833(3) 0.0256(10) Uani 1 1 d .
O9 O 0.4329(4) 0.1122(3) 0.6317(3) 0.0229(9) Uani 1 1 d .
O10 O 0.4107(4) 0.2298(3) 0.5415(3) 0.0212(9) Uani 1 1 d .
O11 O 0.9611(4) 0.1852(2) 0.6869(2) 0.0181(8) Uani 1 1 d .
O12 O 0.9435(4) 0.1048(3) 0.5622(3) 0.0234(9) Uani 1 1 d .
C1 C 0.2820(6) 0.3138(4) 0.7641(4) 0.0164(12) Uani 1 1 d .
C2 C 0.4368(6) 0.3124(4) 0.7701(4) 0.0212(13) Uani 1 1 d .
H2A H 0.4880 0.2966 0.7193 0.025 Uiso 1 1 calc R
C3 C 0.5050(6) 0.3330(4) 0.8460(4) 0.0204(13) Uani 1 1 d .
H3A H 0.4505 0.3435 0.8968 0.024 Uiso 1 1 calc R
C4 C 0.6625(6) 0.3410(3) 0.8582(4) 0.0156(12) Uani 1 1 d .
C5 C -0.0086(6) 0.3349(3) 0.5272(4) 0.0171(12) Uani 1 1 d .
C6 C -0.0382(6) 0.3965(4) 0.4491(4) 0.0214(13) Uani 1 1 d .
H6A H -0.1248 0.4266 0.4457 0.026 Uiso 1 1 calc R
C7 C 0.0532(6) 0.4100(4) 0.3849(4) 0.0235(14) Uani 1 1 d .
H7A H 0.1296 0.3704 0.3804 0.028 Uiso 1 1 calc R
C8 C 0.0393(7) 0.4864(4) 0.3186(4) 0.0217(13) Uani 1 1 d .
C9 C 0.4872(6) 0.1712(4) 0.5815(4) 0.0176(12) Uani 1 1 d .
C10 C 0.6420(6) 0.1722(4) 0.5706(4) 0.0259(15) Uani 1 1 d .
H10A H 0.6780 0.1930 0.5162 0.031 Uiso 1 1 calc R
C11 C 0.7311(6) 0.1449(4) 0.6344(4) 0.0198(13) Uani 1 1 d .
H11A H 0.6931 0.1238 0.6882 0.024 Uiso 1 1 calc R
C12 C 0.8865(6) 0.1450(3) 0.6279(4) 0.0143(12) Uani 1 1 d .
O1W O -0.0104(4) 0.2224(3) 0.8698(3) 0.0264(10) Uani 1 1 d .
H1WB H -0.0439 0.1718 0.8514 0.032 Uiso 1 1 d R
H1WC H -0.0524 0.2388 0.9175 0.032 Uiso 1 1 d R
O2W O -0.0310(4) 0.4271(2) 0.8922(2) 0.0186(9) Uani 1 1 d .
O3W O 0.1904(4) 0.0758(3) 0.7367(3) 0.0299(10) Uani 1 1 d .
H3WB H 0.2540 0.0349 0.7406 0.036 Uiso 1 1 d R
H3WC H 0.1100 0.0536 0.7492 0.036 Uiso 1 1 d R
O4W O 0.2132(5) -0.0036(3) 0.5598(3) 0.0292(10) Uani 1 1 d .
H4WB H 0.1443 -0.0234 0.5274 0.035 Uiso 1 1 d R
H4WC H 0.2223 -0.0357 0.6076 0.035 Uiso 1 1 d R
O7W O -0.0640(5) 0.0360(3) 0.8338(4) 0.0532(14) Uani 1 1 d .
H7WC H -0.1514 0.0220 0.8325 0.064 Uiso 1 1 d R
H7WD H -0.0387 0.0480 0.8882 0.064 Uiso 1 1 d R
O6W O -0.3546(8) 0.5649(5) 0.4350(5) 0.105(3) Uani 1 1 d U
H6WA H -0.3329 0.5560 0.3801 0.126 Uiso 1 1 d R
H6WB H -0.2992 0.6052 0.4573 0.126 Uiso 1 1 d R
O5W O -0.3722(19) 0.4068(15) 0.5432(13) 0.352(10) Uani 1 1 d U
H5WB H -0.4304 0.3629 0.5469 0.422 Uiso 1 1 d R
H5WA H -0.2889 0.3886 0.5567 0.422 Uiso 1 1 d R

loop_
_atom_site_aniso_label
_atom_site_aniso_U_11
_atom_site_aniso_U_22
_atom_site_aniso_U_33
_atom_site_aniso_U_23
_atom_site_aniso_U_13
_atom_site_aniso_U_12
Tb1 0.00972(15) 0.01431(15) 0.01189(15) -0.00079(10) -0.00133(11) -0.00014(10)
Tb2 0.00796(15) 0.01386(15) 0.01209(14) -0.00064(10) -0.00254(11) 0.00061(10)
O1 0.0093(19) 0.029(2) 0.023(2) -0.0081(18) -0.0015(18) 0.0008(17)
O2 0.012(2) 0.022(2) 0.023(2) -0.0046(17) -0.0060(17) -0.0042(17)
O3 0.015(2) 0.030(2) 0.012(2) -0.0003(17) -0.0046(17) -0.0033(18)
O4 0.010(2) 0.031(2) 0.023(2) -0.0056(18) 0.0011(18) -0.0028(17)
O5 0.028(2) 0.027(2) 0.015(2) 0.0001(17) -0.0029(19) 0.0047(18)
O6 0.028(2) 0.021(2) 0.022(2) 0.0065(18) -0.0017(19) 0.0064(19)
O7 0.021(2) 0.020(2) 0.030(2) 0.0060(18) -0.0050(19) -0.0008(18)
O8 0.026(2) 0.024(2) 0.026(2) 0.0042(18) 0.004(2) 0.0057(19)
O9 0.0090(19) 0.026(2) 0.033(2) 0.0097(19) -0.0014(18) -0.0013(17)
O10 0.017(2) 0.024(2) 0.023(2) 0.0022(18) -0.0014(18) 0.0030(18)
O11 0.017(2) 0.020(2) 0.017(2) 0.0007(17) -0.0031(17) -0.0025(17)
O12 0.0106(19) 0.036(2) 0.023(2) -0.0115(19) -0.0018(18) -0.0036(18)
C1 0.012(3) 0.015(3) 0.022(3) -0.003(2) -0.002(3) -0.005(2)
C2 0.014(3) 0.029(3) 0.021(3) -0.008(3) 0.005(3) 0.000(3)
C3 0.014(3) 0.033(3) 0.015(3) -0.005(2) 0.001(2) 0.003(3)
C4 0.008(3) 0.017(3) 0.021(3) 0.007(2) 0.002(2) 0.002(2)
C5 0.019(3) 0.013(3) 0.019(3) -0.002(2) -0.004(3) 0.001(2)
C6 0.025(3) 0.024(3) 0.015(3) 0.003(2) -0.004(3) 0.010(3)
C7 0.031(3) 0.018(3) 0.022(3) 0.003(2) -0.001(3) 0.010(3)
C8 0.032(4) 0.018(3) 0.015(3) -0.001(2) -0.003(3) 0.002(3)
C9 0.016(3) 0.022(3) 0.015(3) -0.006(2) -0.002(3) -0.001(2)
C10 0.013(3) 0.037(4) 0.028(4) 0.011(3) -0.002(3) -0.001(3)
C11 0.012(3) 0.026(3) 0.021(3) -0.002(3) 0.002(3) -0.003(2)
C12 0.012(3) 0.015(3) 0.016(3) 0.004(2) -0.006(2) 0.000(2)
O1W 0.042(3) 0.018(2) 0.019(2) 0.0002(17) 0.000(2) 0.0015(19)
O2W 0.017(2) 0.021(2) 0.017(2) -0.0046(16) -0.0023(17) -0.0004(17)
O3W 0.020(2) 0.038(3) 0.031(2) 0.012(2) 0.004(2) 0.011(2)
O4W 0.039(3) 0.022(2) 0.025(2) -0.0007(18) -0.016(2) 0.003(2)
O7W 0.048(3) 0.039(3) 0.072(4) 0.003(3) -0.006(3) -0.011(3)
O6W 0.121(6) 0.083(5) 0.109(6) -0.003(5) -0.014(5) -0.027(5)
O5W 0.313(16) 0.376(17) 0.367(17) -0.002(15) 0.032(14) -0.023(14)

loop_
_atom_type_symbol
_atom_type_description
_atom_type_scat_dispersion_real
_atom_type_scat_dispersion_imag
_atom_type_scat_source
C C 0.0033 0.0016 'International Tables Vol C Tables 4.2.6.8 and 6.1.1.4'
H H 0.0000 0.0000 'International Tables Vol C Tables 4.2.6.8 and 6.1.1.4'
N N 0.0061 0.0033 'International Tables Vol C Tables 4.2.6.8 and 6.1.1.4'
O O 0.0106 0.0060 'International Tables Vol C Tables 4.2.6.8 and 6.1.1.4'
Tb Tb -0.1723 4.1537 'International Tables Vol C Tables 4.2.6.8 and 6.1.1.4'

loop_
_geom_angle_atom_site_label_1
_geom_angle_atom_site_label_2
_geom_angle_atom_site_label_3
_geom_angle
_geom_angle_site_symmetry_1
_geom_angle_site_symmetry_3
O4 Tb1 O1W 77.68(14) 1_455 .
O4 Tb1 O5 91.94(14) 1_455 .
O1W Tb1 O5 137.54(13) . .
O4 Tb1 O2W 79.50(13) 1_455 .
O1W Tb1 O2W 77.88(13) . .
O5 Tb1 O2W 141.14(12) . .
O4 Tb1 O11 87.26(13) 1_455 1_455
O1W Tb1 O11 69.75(13) . 1_455
O5 Tb1 O11 68.71(12) . 1_455
O2W Tb1 O11 146.98(12) . 1_455
O4 Tb1 O7 125.50(13) 1_455 3_566
O1W Tb1 O7 145.44(14) . 3_566
O5 Tb1 O7 72.64(13) . 3_566
O2W Tb1 O7 81.75(13) . 3_566
O11 Tb1 O7 129.58(12) 1_455 3_566
O4 Tb1 O1 141.14(13) 1_455 .
O1W Tb1 O1 74.75(14) . .
O5 Tb1 O1 126.81(13) . .
O2W Tb1 O1 68.38(12) . .
O11 Tb1 O1 107.84(12) 1_455 .
O7 Tb1 O1 71.88(13) 3_566 .
O4 Tb1 O8 72.98(13) 1_455 3_566
O1W Tb1 O8 141.08(12) . 3_566
O5 Tb1 O8 69.10(13) . 3_566
O2W Tb1 O8 72.15(13) . 3_566
O11 Tb1 O8 132.31(13) 1_455 3_566
O7 Tb1 O8 52.58(13) 3_566 3_566
O1 Tb1 O8 114.77(13) . 3_566
O4 Tb1 O2 153.28(13) 1_455 .
O1W Tb1 O2 87.57(12) . .
O5 Tb1 O2 84.00(13) . .
O2W Tb1 O2 119.32(12) . .
O11 Tb1 O2 66.63(12) 1_455 .
O7 Tb1 O2 78.44(12) 3_566 .
O1 Tb1 O2 50.98(12) . .
O8 Tb1 O2 128.74(12) 3_566 .
O4 Tb1 C8 99.19(16) 1_455 3_566
O1W Tb1 C8 156.93(15) . 3_566
O5 Tb1 C8 64.85(14) . 3_566
O2W Tb1 C8 79.08(14) . 3_566
O11 Tb1 C8 133.25(15) 1_455 3_566
O7 Tb1 C8 26.73(15) 3_566 3_566
O1 Tb1 C8 95.70(16) . 3_566
O8 Tb1 C8 26.34(14) 3_566 3_566
O2 Tb1 C8 102.84(15) . 3_566
O4 Tb1 C1 158.55(15) 1_455 .
O1W Tb1 C1 81.03(14) . .
O5 Tb1 C1 105.64(15) . .
O2W Tb1 C1 93.59(14) . .
O11 Tb1 C1 87.81(14) 1_455 .
O7 Tb1 C1 72.66(14) 3_566 .
O1 Tb1 C1 25.28(13) . .
O8 Tb1 C1 124.46(14) 3_566 .
O2 Tb1 C1 25.73(13) . .
C8 Tb1 C1 99.38(17) 3_566 .
O6 Tb2 O4W 136.30(14) . .
O6 Tb2 O2 73.99(14) . .
O4W Tb2 O2 149.61(13) . .
O6 Tb2 O3W 141.20(13) . .
O4W Tb2 O3W 73.70(14) . .
O2 Tb2 O3W 78.34(14) . .
O6 Tb2 O3 73.61(13) . 4_565
O4W Tb2 O3 68.03(13) . 4_565
O2 Tb2 O3 138.52(13) . 4_565
O3W Tb2 O3 141.73(13) . 4_565
O6 Tb2 O9 132.08(13) . .
O4W Tb2 O9 73.06(14) . .
O2 Tb2 O9 87.22(13) . .
O3W Tb2 O9 71.92(13) . .
O3 Tb2 O9 95.75(13) 4_565 .
O6 Tb2 O12 77.76(14) . 1_455
O4W Tb2 O12 76.68(14) . 1_455
O2 Tb2 O12 115.69(12) . 1_455
O3W Tb2 O12 90.62(14) . 1_455
O3 Tb2 O12 81.55(12) 4_565 1_455
O9 Tb2 O12 148.24(14) . 1_455
O6 Tb2 O10 80.14(13) . .
O4W Tb2 O10 106.50(13) . .
O2 Tb2 O10 77.23(12) . .
O3W Tb2 O10 119.53(14) . .
O3 Tb2 O10 72.32(13) 4_565 .
O9 Tb2 O10 52.52(12) . .
O12 Tb2 O10 149.60(13) 1_455 .
O6 Tb2 O11 77.26(12) . 1_455
O4W Tb2 O11 111.28(13) . 1_455
O2 Tb2 O11 66.98(12) . 1_455
O3W Tb2 O11 67.05(12) . 1_455
O3 Tb2 O11 128.37(12) 4_565 1_455
O9 Tb2 O11 134.81(13) . 1_455
O12 Tb2 O11 50.88(12) 1_455 1_455
O10 Tb2 O11 141.65(12) . 1_455
O6 Tb2 C9 106.48(15) . .
O4W Tb2 C9 88.50(15) . .
O2 Tb2 C9 82.92(14) . .
O3W Tb2 C9 96.37(15) . .
O3 Tb2 C9 82.15(14) 4_565 .
O9 Tb2 C9 26.19(14) . .
O12 Tb2 C9 161.17(14) 1_455 .
O10 Tb2 C9 26.42(14) . .
O11 Tb2 C9 147.64(14) 1_455 .
O6 Tb2 C12 74.73(14) . 1_455
O4W Tb2 C12 95.21(15) . 1_455
O2 Tb2 C12 90.98(14) . 1_455
O3W Tb2 C12 79.14(14) . 1_455
O3 Tb2 C12 104.64(14) 4_565 1_455
O9 Tb2 C12 150.77(14) . 1_455
O12 Tb2 C12 25.45(13) 1_455 1_455
O10 Tb2 C12 154.38(13) . 1_455
O11 Tb2 C12 25.51(13) 1_455 1_455
C9 Tb2 C12 173.09(16) . 1_455
C1 O1 Tb1 98.4(3) . .
C1 O2 Tb2 150.2(4) . .
C1 O2 Tb1 91.3(3) . .
Tb2 O2 Tb1 112.09(14) . .
C4 O3 Tb2 140.1(3) . 4_666
C4 O4 Tb1 136.2(4) . 1_655
C5 O5 Tb1 129.9(4) . .
C5 O6 Tb2 141.1(4) . .
C8 O7 Tb1 93.7(3) . 3_566
C8 O8 Tb1 90.3(3) . 3_566
C9 O9 Tb2 94.9(3) . .
C9 O10 Tb2 91.5(3) . .
C12 O11 Tb1 137.4(4) . 1_655
C12 O11 Tb2 90.4(3) . 1_655
Tb1 O11 Tb2 109.63(13) 1_655 1_655
C12 O12 Tb2 97.8(3) . 1_655
O1 C1 O2 119.3(5) . .
O1 C1 C2 120.2(5) . .
O2 C1 C2 120.5(5) . .
O1 C1 Tb1 56.4(3) . .
O2 C1 Tb1 63.0(3) . .
C2 C1 Tb1 174.3(4) . .
C3 C2 C1 121.2(5) . .
C3 C2 H2A 119.4 . .
C1 C2 H2A 119.4 . .
C2 C3 C4 125.9(5) . .
C2 C3 H3A 117.1 . .
C4 C3 H3A 117.1 . .
O3 C4 O4 125.7(5) . .
O3 C4 C3 116.4(5) . .
O4 C4 C3 117.9(5) . .
O6 C5 O5 125.3(5) . .
O6 C5 C6 118.0(5) . .
O5 C5 C6 116.7(5) . .
C7 C6 C5 122.5(5) . .
C7 C6 H6A 118.8 . .
C5 C6 H6A 118.8 . .
C6 C7 C8 122.5(5) . .
C6 C7 H7A 118.7 . .
C8 C7 H7A 118.7 . .
O8 C8 O7 121.1(5) . .
O8 C8 C7 118.3(5) . .
O7 C8 C7 120.3(5) . .
O8 C8 Tb1 63.3(3) . 3_566
O7 C8 Tb1 59.6(3) . 3_566
C7 C8 Tb1 161.3(4) . 3_566
O9 C9 O10 120.6(5) . .
O9 C9 C10 119.3(5) . .
O10 C9 C10 120.1(5) . .
O9 C9 Tb2 58.9(3) . .
O10 C9 Tb2 62.0(3) . .
C10 C9 Tb2 174.7(4) . .
C11 C10 C9 122.7(5) . .
C11 C10 H10A 118.6 . .
C9 C10 H10A 118.6 . .
C10 C11 C12 125.2(5) . .
C10 C11 H11A 117.4 . .
C12 C11 H11A 117.4 . .
O11 C12 O12 120.6(5) . .
O11 C12 C11 120.0(5) . .
O12 C12 C11 119.5(5) . .
O11 C12 Tb2 64.0(3) . 1_655
O12 C12 Tb2 56.8(3) . 1_655
C11 C12 Tb2 173.2(4) . 1_655
Tb1 O1W H1WB 111.7 . .
Tb1 O1W H1WC 111.7 . .
H1WB O1W H1WC 109.6 . .
Tb2 O3W H3WB 112.7 . .
Tb2 O3W H3WC 112.8 . .
H3WB O3W H3WC 110.3 . .
Tb2 O4W H4WB 112.0 . .
Tb2 O4W H4WC 112.0 . .
H4WB O4W H4WC 109.8 . .
H7WC O7W H7WD 108.8 . .
H6WA O6W H6WB 108.4 . .
H5WB O5W H5WA 110.0 . .

loop_
_geom_bond_atom_site_label_1
_geom_bond_atom_site_label_2
_geom_bond_distance
_geom_bond_site_symmetry_2
Tb1 O4 2.332(4) 1_455
Tb1 O1W 2.389(4) .
Tb1 O5 2.403(4) .
Tb1 O2W 2.434(4) .
Tb1 O11 2.434(4) 1_455
Tb1 O7 2.436(4) 3_566
Tb1 O1 2.453(4) .
Tb1 O8 2.519(4) 3_566
Tb1 O2 2.598(4) .
Tb1 C8 2.819(6) 3_566
Tb1 C1 2.916(5) .
Tb2 O6 2.319(4) .
Tb2 O4W 2.379(4) .
Tb2 O2 2.382(4) .
Tb2 O3W 2.404(4) .
Tb2 O3 2.416(4) 4_565
Tb2 O9 2.436(4) .
Tb2 O12 2.461(4) 1_455
Tb2 O10 2.505(4) .
Tb2 O11 2.621(3) 1_455
Tb2 C9 2.835(6) .
Tb2 C12 2.915(5) 1_455
O1 C1 1.258(6) .
O2 C1 1.266(6) .
O3 C4 1.255(7) .
O3 Tb2 2.416(4) 4_666
O4 C4 1.260(6) .
O4 Tb1 2.332(3) 1_655
O5 C5 1.262(6) .
O6 C5 1.244(6) .
O7 C8 1.270(7) .
O7 Tb1 2.436(4) 3_566
O8 C8 1.251(7) .
O8 Tb1 2.519(4) 3_566
O9 C9 1.256(6) .
O10 C9 1.262(7) .
O11 C12 1.255(6) .
O11 Tb1 2.434(4) 1_655
O11 Tb2 2.621(3) 1_655
O12 C12 1.264(6) .
O12 Tb2 2.461(4) 1_655
C1 C2 1.463(7) .
C2 C3 1.314(8) .
C2 H2A 0.9300 .
C3 C4 1.498(8) .
C3 H3A 0.9300 .
C5 C6 1.485(7) .
C6 C7 1.310(8) .
C6 H6A 0.9300 .
C7 C8 1.492(8) .
C7 H7A 0.9300 .
C8 Tb1 2.819(6) 3_566
C9 C10 1.474(8) .
C10 C11 1.311(8) .
C10 H10A 0.9300 .
C11 C12 1.472(7) .
C11 H11A 0.9300 .
C12 Tb2 2.915(5) 1_655
O1W H1WB 0.8499 .
O1W H1WC 0.8500 .
O3W H3WB 0.8500 .
O3W H3WC 0.8501 .
O4W H4WB 0.8499 .
O4W H4WC 0.8500 .
O7W H7WC 0.8500 .
O7W H7WD 0.8499 .
O6W H6WA 0.8500 .
O6W H6WB 0.8501 .
O5W H5WB 0.8500 .
O5W H5WA 0.8499 .
